data_2100401
loop_
_publ_author_name
'M. Helliwell'
'D. Collison'
'G. H. John'
'I. May'
'M. J. Sarsfield'
'C. A. Sharrad'
'A. D. Sutton'

_publ_section_title
;
 Temperature-resolved study of three
 [<i>M</i>(<i>M</i>'O~4~)~4~(TBPO)~4~] complexes (<i>MM</i>' = URe,
 ThRe, ThTc)
;
_journal_coeditor_code WS5025
_journal_date_accepted 2005-11-09
_journal_date_recd_electronic 2005-02-24
_journal_issue 1
_journal_name_full 'Acta Crystallographica Section B'
_journal_page_first 68
_journal_page_last 85
_journal_paper_category FA
_journal_paper_doi 10.1107/S0108768105036931
_journal_volume 62
_journal_year 2006
_chemical_formula_sum 'C48 H108 O20 P4 Re4 Th'
_chemical_formula_weight 2106.06
_chemical_name_systematic
;
 ?
;
_space_group_IT_number 36
_symmetry_cell_setting orthorhombic
_symmetry_space_group_name_Hall 'C 2c -2'
_symmetry_space_group_name_H-M 'C m c 21'
_atom_sites_solution_hydrogens geom
_atom_sites_solution_primary direct
_atom_sites_solution_secondary difmap
_audit_creation_method SHELXL-97
_cell_angle_alpha 90.00
_cell_angle_beta 90.00
_cell_angle_gamma 90.00
_cell_formula_units_Z 4
_cell_length_a 21.535(3)
_cell_length_b 21.548(3)
_cell_length_c 14.7950(19)
_cell_measurement_reflns_used 8488
_cell_measurement_temperature 100(2)
_cell_measurement_theta_max 26.47
_cell_measurement_theta_min 2.67
_cell_volume 6865.4(16)
_computing_cell_refinement 'Bruker SMART'
_computing_data_collection 'Bruker SMART'
_computing_data_reduction 'Bruker SAINT'
_computing_molecular_graphics 'Bruker SHELXTL'
_computing_publication_material 'Bruker SHELXTL'
_computing_structure_refinement 'SHELXL-97 (Sheldrick, 1997)'
_computing_structure_solution 'SHELXS-97 (Sheldrick, 1990)'
_diffrn_ambient_temperature 100(2)
_diffrn_measured_fraction_theta_full 0.998
_diffrn_measured_fraction_theta_max 0.998
_diffrn_measurement_device_type 'CCD area detector'
_diffrn_measurement_method 'phi and omega scans'
_diffrn_radiation_monochromator graphite
_diffrn_radiation_source 'fine-focus sealed tube'
_diffrn_radiation_type MoK\a
_diffrn_radiation_wavelength 0.71073
_diffrn_reflns_av_R_equivalents 0.0336
_diffrn_reflns_av_sigmaI/netI 0.0345
_diffrn_reflns_limit_h_max 25
_diffrn_reflns_limit_h_min -25
_diffrn_reflns_limit_k_max 25
_diffrn_reflns_limit_k_min -25
_diffrn_reflns_limit_l_max 17
_diffrn_reflns_limit_l_min -17
_diffrn_reflns_number 24358
_diffrn_reflns_theta_full 25.03
_diffrn_reflns_theta_max 25.03
_diffrn_reflns_theta_min 1.34
_exptl_absorpt_coefficient_mu 9.340
_exptl_absorpt_correction_T_max 0.4552
_exptl_absorpt_correction_T_min 0.2842
_exptl_absorpt_correction_type multi-scan
_exptl_absorpt_process_details SADABS
_exptl_crystal_colour colourless
_exptl_crystal_density_diffrn 2.038
_exptl_crystal_density_method 'not measured'
_exptl_crystal_description block
_exptl_crystal_F_000 4024
_exptl_crystal_size_max 0.18
_exptl_crystal_size_mid 0.18
_exptl_crystal_size_min 0.10
_refine_diff_density_max 1.615
_refine_diff_density_min -1.343
_refine_ls_abs_structure_details 'Flack H D (1983), Acta Cryst. A39, 876-881'
_refine_ls_abs_structure_Flack 0.027(13)
_refine_ls_extinction_method none
_refine_ls_goodness_of_fit_ref 1.161
_refine_ls_hydrogen_treatment constr
_refine_ls_matrix_type fullcycle
_refine_ls_number_parameters 393
_refine_ls_number_reflns 6390
_refine_ls_number_restraints 399
_refine_ls_restrained_S_all 1.161
_refine_ls_R_factor_all 0.0268
_refine_ls_R_factor_gt 0.0267
_refine_ls_shift/su_max 0.002
_refine_ls_shift/su_mean 0.000
_refine_ls_structure_factor_coef Fsqd
_refine_ls_weighting_details 'calc w=1/[\s^2^(Fo^2^)+(0.0121P)^2^+76.2392P] where P=(Fo^2^+2Fc^2^)/3'
_refine_ls_weighting_scheme calc
_refine_ls_wR_factor_gt 0.0593
_refine_ls_wR_factor_ref 0.0594
_reflns_number_gt 6376
_reflns_number_total 6390
_reflns_threshold_expression >2sigma(I)
_cod_data_source_file ws5025.cif
_cod_data_source_block IIat100
_cod_depositor_comments
;
The following automatic conversions were performed:
'_symmetry_cell_setting' value 'Orthorhombic' changed to 'orthorhombic'
according to '/home/saulius/struct/CIF-dictionaries/cif_core.dic'
dictionary named 'cif_core.dic' version 2.4.1 from 2010-06-29.

Automatic conversion script
Id: cif_fix_enum 1527 2010-12-29 10:47:43Z saulius 

The following automatic conversions were performed:

'_symmetry_cell_setting' value 'Orthorhombic' changed to
'orthorhombic' according to
/home/saulius/struct/CIF-dictionaries/cif_core.dic dictionary named
'cif_core.dic' version 2.4.1 from 2010-06-29.

Automatic conversion script
Id: cif_fix_values 1715 2011-07-08 13:25:40Z adriana 
;
_cod_original_cell_volume 6865.4(15)
_cod_original_sg_symbol_H-M Cmc2(1)
_cod_database_code 2100401

loop_
_symmetry_equiv_pos_as_xyz
'x, y, z'
'-x, -y, z+1/2'
'x, -y, z+1/2'
'-x, y, z'
'x+1/2, y+1/2, z'
'-x+1/2, -y+1/2, z+1/2'
'x+1/2, -y+1/2, z+1/2'
'-x+1/2, y+1/2, z'

loop_
_atom_site_label
_atom_site_fract_x
_atom_site_fract_y
_atom_site_fract_z
_atom_site_U_iso_or_equiv
_atom_site_adp_type
_atom_site_calc_flag
_atom_site_refinement_flags
_atom_site_occupancy
_atom_site_disorder_assembly
_atom_site_disorder_group
_atom_site_type_symbol
Th1 0.0000 0.25213(3) 0.29653(4) 0.00999(11) Uani d SU 1 . . Th
Re1 0.14695(2) 0.23760(2) 0.12466(3) 0.01727(9) Uani d U 1 . . Re
Re2 0.0000 0.41287(3) 0.44558(4) 0.01414(13) Uani d SU 1 . . Re
Re3 0.0000 0.12284(3) 0.49589(4) 0.01718(14) Uani d SU 1 . . Re
P1 0.16069(13) 0.26198(15) 0.40888(18) 0.0186(6) Uani d U 1 . . P
P2 0.0000 0.3906(2) 0.1422(3) 0.0461(13) Uani d SDU 1 . . P
P3 0.0000 0.0869(2) 0.2075(3) 0.0317(10) Uani d SU 1 . . P
O1 0.0710(4) 0.2456(4) 0.1663(6) 0.0335(16) Uani d U 1 . . O
O2 0.1934(5) 0.2931(5) 0.1709(7) 0.043(2) Uani d U 1 . . O
O3 0.1453(4) 0.2475(4) 0.0100(5) 0.036(2) Uani d U 1 . . O
O4 0.1769(6) 0.1669(4) 0.1490(5) 0.049(3) Uani d U 1 . . O
O5 0.1030(4) 0.2511(4) 0.3523(5) 0.0266(13) Uani d U 1 . . O
O6 0.0000 0.3363(5) 0.4090(7) 0.0165(18) Uani d SU 1 . . O
O7 0.0000 0.4134(6) 0.5634(7) 0.047(4) Uani d SU 1 . . O
O8 0.0636(5) 0.4502(4) 0.4112(7) 0.040(2) Uani d U 1 . . O
O9 0.0000 0.3452(6) 0.2221(9) 0.047(2) Uani d SU 1 A . O
O10 0.0000 0.1944(5) 0.4394(8) 0.0204(18) Uani d SU 1 . . O
O11 0.0619(7) 0.0806(5) 0.4699(7) 0.067(4) Uani d U 1 . . O
O12 0.0000 0.1341(5) 0.6090(7) 0.035(3) Uani d SU 1 . . O
O13 0.0000 0.1500(5) 0.2530(8) 0.033(2) Uani d SU 1 . . O
C1 0.1482(5) 0.2474(5) 0.5266(7) 0.021(2) Uani d DU 1 . . C
H1A 0.1343 0.2038 0.5336 0.025 Uiso calc R 1 . . H
H1B 0.1885 0.2514 0.5583 0.025 Uiso calc R 1 . . H
C2 0.1009(5) 0.2895(5) 0.5740(7) 0.024(2) Uani d DU 1 . . C
H2A 0.0613 0.2886 0.5400 0.029 Uiso calc R 1 . . H
H2B 0.1165 0.3327 0.5735 0.029 Uiso calc R 1 . . H
C3 0.0889(5) 0.2694(6) 0.6720(7) 0.025(2) Uani d DU 1 . . C
H3A 0.0561 0.2963 0.6979 0.030 Uiso calc R 1 . . H
H3B 0.0730 0.2263 0.6720 0.030 Uiso calc R 1 . . H
C4 0.1460(6) 0.2726(6) 0.7325(8) 0.029(3) Uani d DU 1 . . C
H4A 0.1774 0.2434 0.7105 0.043 Uiso calc R 1 . . H
H4B 0.1344 0.2617 0.7945 0.043 Uiso calc R 1 . . H
H4C 0.1629 0.3148 0.7314 0.043 Uiso calc R 1 . . H
C5 0.1837(5) 0.3397(5) 0.3959(8) 0.025(2) Uani d DU 1 . . C
H5A 0.1917 0.3471 0.3308 0.030 Uiso calc R 1 . . H
H5B 0.1483 0.3664 0.4134 0.030 Uiso calc R 1 . . H
C6 0.2416(5) 0.3618(4) 0.4493(8) 0.0263(19) Uani d DU 1 . . C
H6A 0.2348 0.3546 0.5146 0.032 Uiso calc R 1 . . H
H6B 0.2781 0.3370 0.4305 0.032 Uiso calc R 1 . . H
C7 0.2550(6) 0.4299(5) 0.4337(10) 0.037(3) Uani d DU 1 . . C
H7A 0.2190 0.4549 0.4537 0.044 Uiso calc R 1 . . H
H7B 0.2612 0.4374 0.3683 0.044 Uiso calc R 1 . . H
C8 0.3131(7) 0.4506(6) 0.4854(11) 0.054(4) Uani d DU 1 . . C
H8A 0.3133 0.4959 0.4906 0.081 Uiso calc R 1 . . H
H8B 0.3503 0.4370 0.4528 0.081 Uiso calc R 1 . . H
H8C 0.3128 0.4321 0.5460 0.081 Uiso calc R 1 . . H
C9 0.2192(5) 0.2102(4) 0.3757(7) 0.0177(17) Uani d DU 1 . . C
H9A 0.2306 0.2195 0.3122 0.021 Uiso calc R 1 . . H
H9B 0.2564 0.2181 0.4133 0.021 Uiso calc R 1 . . H
C10 0.2032(5) 0.1419(5) 0.3824(8) 0.021(2) Uani d DU 1 . . C
H10A 0.1934 0.1322 0.4462 0.026 Uiso calc R 1 . . H
H10B 0.1651 0.1342 0.3465 0.026 Uiso calc R 1 . . H
C11 0.2531(5) 0.0978(5) 0.3505(8) 0.024(2) Uani d DU 1 . . C
H11A 0.2356 0.0554 0.3459 0.029 Uiso calc R 1 . . H
H11B 0.2673 0.1104 0.2896 0.029 Uiso calc R 1 . . H
C12 0.3073(6) 0.0971(5) 0.4138(9) 0.033(3) Uani d DU 1 . . C
H12A 0.3312 0.1355 0.4066 0.050 Uiso calc R 1 . . H
H12B 0.3339 0.0614 0.4001 0.050 Uiso calc R 1 . . H
H12C 0.2923 0.0940 0.4762 0.050 Uiso calc R 1 . . H
C13A -0.0531(12) 0.4509(10) 0.1595(18) 0.051(2) Uani d PDU 0.491(15) A 1 C
H13A -0.0297 0.4833 0.1926 0.061 Uiso calc PR 0.491(15) A 1 H
H13B -0.0613 0.4683 0.0987 0.061 Uiso calc PR 0.491(15) A 1 H
C14A -0.1158(12) 0.4479(12) 0.2051(18) 0.050(2) Uani d PDU 0.491(15) A 1 C
H14A -0.1309 0.4050 0.1956 0.060 Uiso calc PR 0.491(15) A 1 H
H14B -0.1074 0.4518 0.2707 0.060 Uiso calc PR 0.491(15) A 1 H
C15A -0.1700(13) 0.4891(12) 0.187(2) 0.049(2) Uani d PDU 0.491(15) A 1 C
H15A -0.1933 0.4948 0.2437 0.059 Uiso calc PR 0.491(15) A 1 H
H15B -0.1979 0.4676 0.1436 0.059 Uiso calc PR 0.491(15) A 1 H
C16A -0.1548(18) 0.5531(12) 0.148(2) 0.046(4) Uani d PDU 0.491(15) A 1 C
H16A -0.1265 0.5748 0.1893 0.069 Uiso calc PR 0.491(15) A 1 H
H16B -0.1932 0.5771 0.1418 0.069 Uiso calc PR 0.491(15) A 1 H
H16C -0.1351 0.5484 0.0889 0.069 Uiso calc PR 0.491(15) A 1 H
C13B -0.0725(9) 0.4303(10) 0.1138(16) 0.051(2) Uani d PDU 0.509(15) A 2 C
H13C -0.0643 0.4755 0.1127 0.061 Uiso calc PR 0.509(15) A 2 H
H13D -0.0845 0.4178 0.0518 0.061 Uiso calc PR 0.509(15) A 2 H
C14B -0.1235(13) 0.4196(10) 0.1712(17) 0.050(2) Uani d PDU 0.509(15) A 2 C
H14C -0.1075 0.3984 0.2258 0.060 Uiso calc PR 0.509(15) A 2 H
H14D -0.1512 0.3898 0.1401 0.060 Uiso calc PR 0.509(15) A 2 H
C15B -0.1633(16) 0.4732(11) 0.2028(17) 0.049(2) Uani d PDU 0.509(15) A 2 C
H15C -0.1465 0.4880 0.2613 0.059 Uiso calc PR 0.509(15) A 2 H
H15D -0.2056 0.4573 0.2143 0.059 Uiso calc PR 0.509(15) A 2 H
C16B -0.1684(18) 0.5288(11) 0.1394(19) 0.046(4) Uani d PDU 0.509(15) A 2 C
H16D -0.1392 0.5611 0.1585 0.069 Uiso calc PR 0.509(15) A 2 H
H16E -0.2108 0.5453 0.1415 0.069 Uiso calc PR 0.509(15) A 2 H
H16F -0.1586 0.5158 0.0776 0.069 Uiso calc PR 0.509(15) A 2 H
C17 0.0000 0.3542(9) 0.0371(10) 0.039(3) Uani d SDU 1 A . C
H17A 0.0370 0.3270 0.0339 0.046 Uiso calc PR 0.50 . . H
H17B -0.0370 0.3270 0.0339 0.046 Uiso calc PR 0.50 . . H
C18 0.0000 0.3959(7) -0.0458(9) 0.038(3) Uani d SDU 1 . . C
H18A -0.0372 0.4229 -0.0440 0.046 Uiso calc PR 0.50 A . H
H18B 0.0372 0.4229 -0.0440 0.046 Uiso calc PR 0.50 . . H
C19 0.0000 0.3596(8) -0.1333(10) 0.048(4) Uani d SDU 1 A . C
H19A -0.0372 0.3327 -0.1357 0.058 Uiso calc PR 0.50 . . H
H19B 0.0372 0.3327 -0.1357 0.058 Uiso calc PR 0.50 . . H
C20 0.0000 0.4039(9) -0.2157(11) 0.061(6) Uani d SDU 1 . . C
H20A 0.0000 0.3795 -0.2716 0.092 Uiso calc SR 1 A . H
H20B 0.0372 0.4302 -0.2138 0.092 Uiso calc PR 0.50 . . H
H20C -0.0372 0.4302 -0.2138 0.092 Uiso calc PR 0.50 . . H
C21 -0.0694(7) 0.0472(6) 0.2409(10) 0.046(3) Uani d DU 1 . . C
H21A -0.0663 0.0382 0.3064 0.055 Uiso calc R 1 . . H
H21B -0.1047 0.0760 0.2326 0.055 Uiso calc R 1 . . H
C22 -0.0851(6) -0.0134(6) 0.1925(11) 0.054(3) Uani d DU 1 . . C
H22A -0.0864 -0.0059 0.1265 0.065 Uiso calc R 1 . . H
H22B -0.0521 -0.0442 0.2046 0.065 Uiso calc R 1 . . H
C23 -0.1467(6) -0.0391(7) 0.2232(12) 0.063(4) Uani d DU 1 . . C
H23A -0.1791 -0.0071 0.2140 0.076 Uiso calc R 1 . . H
H23B -0.1444 -0.0479 0.2888 0.076 Uiso calc R 1 . . H
C24 -0.1661(7) -0.0979(7) 0.1742(13) 0.065(5) Uani d DU 1 . . C
H24A -0.2090 -0.1083 0.1905 0.097 Uiso calc R 1 . . H
H24B -0.1386 -0.1321 0.1918 0.097 Uiso calc R 1 . . H
H24C -0.1633 -0.0914 0.1088 0.097 Uiso calc R 1 . . H
C25 -0.0307(13) 0.0904(11) 0.0910(13) 0.038(4) Uani d PDU 0.50 . . C
H25A -0.0270 0.0486 0.0638 0.046 Uiso calc PR 0.50 . . H
H25B -0.0755 0.1005 0.0942 0.046 Uiso calc PR 0.50 . . H
C26 0.0000 0.1361(9) 0.0287(9) 0.049(4) Uani d SDU 1 . . C
H26A -0.0201 0.1769 0.0382 0.059 Uiso calc PR 0.50 . . H
H26B 0.0438 0.1404 0.0482 0.059 Uiso calc PR 0.50 . . H
C27 0.0000 0.1233(9) -0.0709(9) 0.053(4) Uani d SDU 1 . . C
H27A -0.0371 0.0980 -0.0854 0.064 Uiso calc PR 0.50 . . H
H27B 0.0371 0.0980 -0.0854 0.064 Uiso calc PR 0.50 . . H
C28 0.0000 0.1796(12) -0.1317(16) 0.099(8) Uani d SDU 1 . . C
H28A 0.0000 0.1662 -0.1950 0.148 Uiso calc SR 1 . . H
H28B 0.0372 0.2045 -0.1197 0.148 Uiso calc PR 0.50 . . H
H28C -0.0372 0.2045 -0.1197 0.148 Uiso calc PR 0.50 . . H

loop_
_atom_site_aniso_label
_atom_site_aniso_U_11
_atom_site_aniso_U_22
_atom_site_aniso_U_33
_atom_site_aniso_U_12
_atom_site_aniso_U_13
_atom_site_aniso_U_23
Th1 0.0114(3) 0.0100(3) 0.0085(2) 0.000 0.000 -0.00019(19)
Re1 0.0170(2) 0.02032(19) 0.0145(2) 0.00218(19) 0.0038(2) 0.0001(2)
Re2 0.0204(4) 0.0130(3) 0.0090(3) 0.000 0.000 -0.0012(3)
Re3 0.0258(4) 0.0149(3) 0.0108(3) 0.000 0.000 0.0026(3)
P1 0.0153(14) 0.0275(14) 0.0131(12) 0.0027(11) -0.0032(10) 0.0001(11)
P2 0.116(4) 0.011(2) 0.011(2) 0.000 0.000 0.0029(14)
P3 0.064(3) 0.0136(18) 0.0175(19) 0.000 0.000 -0.0048(16)
O1 0.019(3) 0.069(5) 0.013(2) -0.013(3) 0.007(2) -0.006(3)
O2 0.035(5) 0.042(4) 0.052(5) -0.026(4) 0.004(4) 0.005(4)
O3 0.035(5) 0.056(6) 0.017(2) 0.017(4) 0.014(3) 0.009(3)
O4 0.094(7) 0.031(3) 0.021(4) 0.027(4) -0.007(5) -0.007(3)
O5 0.012(2) 0.052(4) 0.015(3) 0.001(2) 0.002(2) -0.010(3)
O6 0.028(5) 0.013(2) 0.009(3) 0.000 0.000 0.003(2)
O7 0.110(13) 0.019(6) 0.012(3) 0.000 0.000 -0.003(3)
O8 0.033(5) 0.026(4) 0.061(5) -0.009(3) 0.009(4) -0.002(4)
O9 0.112(6) 0.017(3) 0.012(3) 0.000 0.000 0.009(3)
O10 0.034(5) 0.016(3) 0.011(3) 0.000 0.000 0.004(2)
O11 0.091(8) 0.058(6) 0.054(6) 0.051(5) 0.045(6) 0.033(5)
O12 0.076(9) 0.018(5) 0.010(2) 0.000 0.000 0.004(3)
O13 0.067(5) 0.014(2) 0.017(4) 0.000 0.000 -0.005(3)
C1 0.026(5) 0.023(5) 0.014(2) -0.006(4) -0.003(3) -0.006(3)
C2 0.028(5) 0.024(5) 0.020(3) -0.008(4) 0.004(3) -0.007(4)
C3 0.026(5) 0.028(5) 0.022(4) -0.007(5) 0.006(3) -0.003(4)
C4 0.035(7) 0.024(6) 0.028(5) -0.007(5) -0.001(5) -0.004(5)
C5 0.019(5) 0.025(3) 0.033(6) 0.006(3) -0.004(4) 0.007(4)
C6 0.022(5) 0.015(4) 0.041(5) 0.005(3) -0.007(4) 0.001(4)
C7 0.038(6) 0.018(4) 0.054(7) 0.002(4) -0.007(6) 0.001(5)
C8 0.057(10) 0.031(6) 0.074(10) -0.025(6) -0.023(7) 0.028(7)
C9 0.017(4) 0.022(3) 0.015(4) -0.001(3) -0.002(3) 0.005(4)
C10 0.023(4) 0.023(3) 0.019(5) -0.003(3) -0.004(4) -0.004(4)
C11 0.023(5) 0.019(4) 0.031(5) -0.008(4) -0.001(4) -0.008(4)
C12 0.046(7) 0.017(6) 0.036(6) 0.021(5) -0.017(5) -0.011(5)
C13A 0.116(4) 0.016(4) 0.020(5) 0.007(4) -0.010(3) -0.006(3)
C14A 0.113(4) 0.016(5) 0.022(5) 0.005(4) -0.013(4) 0.000(4)
C15A 0.109(5) 0.020(5) 0.019(5) 0.005(4) -0.012(4) 0.002(4)
C16A 0.091(9) 0.024(6) 0.024(7) 0.003(6) -0.031(7) 0.006(6)
C13B 0.116(4) 0.016(4) 0.020(5) 0.007(4) -0.010(3) -0.006(3)
C14B 0.113(4) 0.016(5) 0.022(5) 0.005(4) -0.013(4) 0.000(4)
C15B 0.109(5) 0.020(5) 0.019(5) 0.005(4) -0.012(4) 0.002(4)
C16B 0.091(9) 0.024(6) 0.024(7) 0.003(6) -0.031(7) 0.006(6)
C17 0.069(8) 0.038(7) 0.009(3) 0.000 0.000 0.000(3)
C18 0.068(9) 0.035(7) 0.011(3) 0.000 0.000 0.000(4)
C19 0.099(11) 0.038(8) 0.009(3) 0.000 0.000 0.003(5)
C20 0.138(17) 0.035(10) 0.010(4) 0.000 0.000 0.003(7)
C21 0.047(6) 0.040(6) 0.049(5) -0.005(4) 0.022(6) -0.035(5)
C22 0.028(6) 0.055(6) 0.078(7) -0.008(4) 0.017(5) -0.052(5)
C23 0.017(6) 0.066(7) 0.106(9) -0.004(4) 0.014(6) -0.058(7)
C24 0.020(7) 0.061(9) 0.113(12) -0.008(5) 0.016(8) -0.054(8)
C25 0.054(12) 0.034(10) 0.026(4) 0.003(7) -0.009(5) -0.015(4)
C26 0.082(11) 0.048(9) 0.018(4) 0.000 0.000 -0.008(5)
C27 0.090(12) 0.049(9) 0.022(5) 0.000 0.000 -0.013(6)
C28 0.18(2) 0.083(14) 0.033(8) 0.000 0.000 0.015(9)

loop_
_atom_type_symbol
_atom_type_description
_atom_type_scat_dispersion_real
_atom_type_scat_dispersion_imag
_atom_type_scat_source
C C 0.0033 0.0016 'International Tables Vol C Tables 4.2.6.8 and 6.1.1.4'
H H 0.0000 0.0000 'International Tables Vol C Tables 4.2.6.8 and 6.1.1.4'
O O 0.0106 0.0060 'International Tables Vol C Tables 4.2.6.8 and 6.1.1.4'
P P 0.1023 0.0942 'International Tables Vol C Tables 4.2.6.8 and 6.1.1.4'
Re Re -1.0185 7.2310 'International Tables Vol C Tables 4.2.6.8 and 6.1.1.4'
Th Th -7.2400 8.8979 'International Tables Vol C Tables 4.2.6.8 and 6.1.1.4'

loop_
_geom_angle_atom_site_label_1
_geom_angle_atom_site_label_2
_geom_angle_atom_site_label_3
_geom_angle_site_symmetry_1
_geom_angle_site_symmetry_3
_geom_angle
O9 Th1 O13 . . 134.9(5)
O9 Th1 O5 . . 100.1(2)
O13 Th1 O5 . . 95.1(2)
O9 Th1 O5 . 4 100.2(2)
O13 Th1 O5 . 4 95.1(2)
O5 Th1 O5 . 4 139.2(4)
O9 Th1 O10 . . 149.3(4)
O13 Th1 O10 . . 75.8(4)
O5 Th1 O10 . . 72.2(2)
O5 Th1 O10 4 . 72.2(2)
O9 Th1 O6 . . 71.3(4)
O13 Th1 O6 . . 153.8(4)
O5 Th1 O6 . . 76.8(2)
O5 Th1 O6 4 . 76.8(2)
O10 Th1 O6 . . 78.0(3)
O9 Th1 O1 . 4 70.9(3)
O13 Th1 O1 . 4 74.1(3)
O5 Th1 O1 . 4 148.6(3)
O5 Th1 O1 4 4 72.0(3)
O10 Th1 O1 . 4 130.2(3)
O6 Th1 O1 . 4 124.8(3)
O9 Th1 O1 . . 70.9(3)
O13 Th1 O1 . . 74.1(3)
O5 Th1 O1 . . 72.0(3)
O5 Th1 O1 4 . 148.6(3)
O10 Th1 O1 . . 130.2(3)
O6 Th1 O1 . . 124.8(3)
O1 Th1 O1 4 . 76.7(4)
O4 Re1 O2 . . 108.8(5)
O4 Re1 O3 . . 109.4(4)
O2 Re1 O3 . . 108.8(4)
O4 Re1 O1 . . 111.6(5)
O2 Re1 O1 . . 109.7(5)
O3 Re1 O1 . . 108.4(4)
O8 Re2 O8 . 4 110.5(7)
O8 Re2 O6 . . 111.3(4)
O8 Re2 O6 4 . 111.3(4)
O8 Re2 O7 . . 107.6(4)
O8 Re2 O7 4 . 107.6(4)
O6 Re2 O7 . . 108.5(5)
O11 Re3 O11 4 . 106.9(11)
O11 Re3 O12 4 . 107.9(4)
O11 Re3 O12 . . 107.9(4)
O11 Re3 O10 4 . 111.8(4)
O11 Re3 O10 . . 111.8(4)
O12 Re3 O10 . . 110.2(5)
O5 P1 C9 . . 109.6(5)
O5 P1 C5 . . 108.6(5)
C9 P1 C5 . . 111.9(5)
O5 P1 C1 . . 112.8(5)
C9 P1 C1 . . 105.6(5)
C5 P1 C1 . . 108.5(5)
O9 P2 C17 . . 113.5(8)
O9 P2 C13A . 4 111.2(10)
C17 P2 C13A . 4 117.7(10)
O9 P2 C13A . . 111.2(10)
C17 P2 C13A . . 117.7(10)
C13A P2 C13A 4 . 82(2)
O9 P2 C13B . 4 118.4(8)
C17 P2 C13B . 4 90.3(9)
C13A P2 C13B 4 4 29.4(10)
C13A P2 C13B . 4 104.2(13)
O9 P2 C13B . . 118.4(8)
C17 P2 C13B . . 90.3(9)
C13A P2 C13B 4 . 104.2(13)
C13A P2 C13B . . 29.4(10)
C13B P2 C13B 4 . 117.3(15)
O13 P3 C21 . 4 107.8(4)
O13 P3 C21 . . 107.8(4)
C21 P3 C21 4 . 113.1(11)
O13 P3 C25 . . 112.2(9)
C21 P3 C25 4 . 125.1(10)
C21 P3 C25 . . 88.8(9)
O13 P3 C25 . 4 112.2(9)
C21 P3 C25 4 4 88.8(9)
C21 P3 C25 . 4 125.1(10)
C25 P3 C25 . 4 41.9(17)
Re1 O1 Th1 . . 149.1(5)
P1 O5 Th1 . . 163.5(5)
Re2 O6 Th1 . . 155.6(6)
P2 O9 Th1 . . 158.4(9)
Re3 O10 Th1 . . 148.9(6)
P3 O13 Th1 . . 170.0(7)
C2 C1 P1 . . 116.1(8)
C2 C1 H1A . . 108.3
P1 C1 H1A . . 108.3
C2 C1 H1B . . 108.3
P1 C1 H1B . . 108.3
H1A C1 H1B . . 107.4
C1 C2 C3 . . 112.2(9)
C1 C2 H2A . . 109.2
C3 C2 H2A . . 109.2
C1 C2 H2B . . 109.2
C3 C2 H2B . . 109.2
H2A C2 H2B . . 107.9
C4 C3 C2 . . 113.9(10)
C4 C3 H3A . . 108.8
C2 C3 H3A . . 108.8
C4 C3 H3B . . 108.8
C2 C3 H3B . . 108.8
H3A C3 H3B . . 107.7
C3 C4 H4A . . 109.5
C3 C4 H4B . . 109.5
H4A C4 H4B . . 109.5
C3 C4 H4C . . 109.5
H4A C4 H4C . . 109.5
H4B C4 H4C . . 109.5
C6 C5 P1 . . 117.6(8)
C6 C5 H5A . . 107.9
P1 C5 H5A . . 107.9
C6 C5 H5B . . 107.9
P1 C5 H5B . . 107.9
H5A C5 H5B . . 107.2
C7 C6 C5 . . 111.9(9)
C7 C6 H6A . . 109.2
C5 C6 H6A . . 109.2
C7 C6 H6B . . 109.2
C5 C6 H6B . . 109.2
H6A C6 H6B . . 107.9
C6 C7 C8 . . 111.2(10)
C6 C7 H7A . . 109.4
C8 C7 H7A . . 109.4
C6 C7 H7B . . 109.4
C8 C7 H7B . . 109.4
H7A C7 H7B . . 108.0
C7 C8 H8A . . 109.5
C7 C8 H8B . . 109.5
H8A C8 H8B . . 109.5
C7 C8 H8C . . 109.5
H8A C8 H8C . . 109.5
H8B C8 H8C . . 109.5
C10 C9 P1 . . 115.8(8)
C10 C9 H9A . . 108.3
P1 C9 H9A . . 108.3
C10 C9 H9B . . 108.3
P1 C9 H9B . . 108.3
H9A C9 H9B . . 107.4
C11 C10 C9 . . 115.4(9)
C11 C10 H10A . . 108.4
C9 C10 H10A . . 108.4
C11 C10 H10B . . 108.4
C9 C10 H10B . . 108.4
H10A C10 H10B . . 107.5
C12 C11 C10 . . 111.4(9)
C12 C11 H11A . . 109.3
C10 C11 H11A . . 109.3
C12 C11 H11B . . 109.3
C10 C11 H11B . . 109.3
H11A C11 H11B . . 108.0
C11 C12 H12A . . 109.5
C11 C12 H12B . . 109.5
H12A C12 H12B . . 109.5
C11 C12 H12C . . 109.5
H12A C12 H12C . . 109.5
H12B C12 H12C . . 109.5
C14A C13A P2 . . 128.1(18)
C14A C13A H13A . . 105.3
P2 C13A H13A . . 105.3
C14A C13A H13B . . 105.3
P2 C13A H13B . . 105.3
H13A C13A H13B . . 106.0
C15A C14A C13A . . 126.3(19)
C15A C14A H14A . . 105.7
C13A C14A H14A . . 105.8
C15A C14A H14B . . 105.8
C13A C14A H14B . . 105.8
H14A C14A H14B . . 106.2
C14A C15A C16A . . 116(2)
C14A C15A H15A . . 108.3
C16A C15A H15A . . 108.3
C14A C15A H15B . . 108.3
C16A C15A H15B . . 108.3
H15A C15A H15B . . 107.4
C15A C16A H16A . . 109.5
C15A C16A H16B . . 109.5
H16A C16A H16B . . 109.5
C15A C16A H16C . . 109.5
H16A C16A H16C . . 109.5
H16B C16A H16C . . 109.5
C14B C13B P2 . . 116.9(17)
C14B C13B H13C . . 108.1
P2 C13B H13C . . 108.1
C14B C13B H13D . . 108.1
P2 C13B H13D . . 108.1
H13C C13B H13D . . 107.3
C13B C14B C15B . . 120.3(19)
C13B C14B H14C . . 107.2
C15B C14B H14C . . 107.2
C13B C14B H14D . . 107.3
C15B C14B H14D . . 107.3
H14C C14B H14D . . 106.9
C14B C15B C16B . . 116.8(19)
C14B C15B H15C . . 108.1
C16B C15B H15C . . 108.1
C14B C15B H15D . . 108.1
C16B C15B H15D . . 108.1
H15C C15B H15D . . 107.3
C15B C16B H16D . . 109.5
C15B C16B H16E . . 109.5
H16D C16B H16E . . 109.5
C15B C16B H16F . . 109.5
H16D C16B H16F . . 109.5
H16E C16B H16F . . 109.5
C18 C17 P2 . . 117.0(13)
C18 C17 H17A . . 108.1
P2 C17 H17A . . 108.1
C18 C17 H17B . . 108.1
P2 C17 H17B . . 108.1
H17A C17 H17B . . 107.3
C19 C18 C17 . . 112.6(12)
C19 C18 H18A . . 109.1
C17 C18 H18A . . 109.1
C19 C18 H18B . . 109.1
C17 C18 H18B . . 109.1
H18A C18 H18B . . 107.8
C18 C19 C20 . . 110.8(14)
C18 C19 H19A . . 109.5
C20 C19 H19A . . 109.5
C18 C19 H19B . . 109.5
C20 C19 H19B . . 109.5
H19A C19 H19B . . 108.1
C19 C20 H20A . . 109.5
C19 C20 H20B . . 109.5
H20A C20 H20B . . 109.5
C19 C20 H20C . . 109.5
H20A C20 H20C . . 109.5
H20B C20 H20C . . 109.5
C22 C21 P3 . . 117.6(9)
C22 C21 H21A . . 107.9
P3 C21 H21A . . 107.9
C22 C21 H21B . . 107.9
P3 C21 H21B . . 107.9
H21A C21 H21B . . 107.2
C23 C22 C21 . . 111.6(10)
C23 C22 H22A . . 109.3
C21 C22 H22A . . 109.3
C23 C22 H22B . . 109.3
C21 C22 H22B . . 109.3
H22A C22 H22B . . 108.0
C22 C23 C24 . . 114.0(11)
C22 C23 H23A . . 108.8
C24 C23 H23A . . 108.8
C22 C23 H23B . . 108.8
C24 C23 H23B . . 108.8
H23A C23 H23B . . 107.7
C23 C24 H24A . . 109.5
C23 C24 H24B . . 109.5
H24A C24 H24B . . 109.5
C23 C24 H24C . . 109.5
H24A C24 H24C . . 109.5
H24B C24 H24C . . 109.5
C26 C25 P3 . . 116.2(15)
C26 C25 H25A . . 108.2
P3 C25 H25A . . 108.2
C26 C25 H25B . . 108.2
P3 C25 H25B . . 108.2
H25A C25 H25B . . 107.4
C27 C26 C25 . . 118.8(15)
C27 C26 H26A . . 107.6
C25 C26 H26A . . 107.6
C27 C26 H26B . . 107.6
C25 C26 H26B . . 107.6
H26A C26 H26B . . 107.0
C26 C27 C28 . . 116.0(16)
C26 C27 H27A . . 108.3
C28 C27 H27A . . 108.3
C26 C27 H27B . . 108.3
C28 C27 H27B . . 108.3
H27A C27 H27B . . 107.4
C27 C28 H28A . . 109.5
C27 C28 H28B . . 109.5
H28A C28 H28B . . 109.5
C27 C28 H28C . . 109.5
H28A C28 H28C . . 109.5
H28B C28 H28C . . 109.5

loop_
_geom_bond_atom_site_label_1
_geom_bond_atom_site_label_2
_geom_bond_site_symmetry_2
_geom_bond_distance
Th1 O9 . 2.287(12)
Th1 O13 . 2.293(11)
Th1 O5 . 2.368(8)
Th1 O5 4 2.368(8)
Th1 O10 . 2.454(11)
Th1 O6 . 2.461(11)
Th1 O1 4 2.464(8)
Th1 O1 . 2.464(8)
Re1 O4 . 1.693(9)
Re1 O2 . 1.703(9)
Re1 O3 . 1.711(8)
Re1 O1 . 1.756(9)
Re2 O8 . 1.668(9)
Re2 O8 4 1.668(9)
Re2 O6 . 1.737(11)
Re2 O7 . 1.743(11)
Re3 O11 4 1.660(11)
Re3 O11 . 1.660(11)
Re3 O12 . 1.691(10)
Re3 O10 . 1.753(10)
P1 O5 . 1.515(8)
P1 C9 . 1.754(11)
P1 C5 . 1.758(12)
P1 C1 . 1.791(10)
P2 O9 . 1.535(12)
P2 C17 . 1.742(17)
P2 C13A 4 1.749(16)
P2 C13A . 1.750(16)
P2 C13B 4 1.828(17)
P2 C13B . 1.828(17)
P3 O13 . 1.518(12)
P3 C21 4 1.791(14)
P3 C21 . 1.792(14)
P3 C25 . 1.85(2)
P3 C25 4 1.85(2)
C1 C2 . 1.533(12)
C1 H1A . 0.9900
C1 H1B . 0.9900
C2 C3 . 1.536(12)
C2 H2A . 0.9900
C2 H2B . 0.9900
C3 C4 . 1.522(13)
C3 H3A . 0.9900
C3 H3B . 0.9900
C4 H4A . 0.9800
C4 H4B . 0.9800
C4 H4C . 0.9800
C5 C6 . 1.551(12)
C5 H5A . 0.9900
C5 H5B . 0.9900
C6 C7 . 1.514(12)
C6 H6A . 0.9900
C6 H6B . 0.9900
C7 C8 . 1.531(14)
C7 H7A . 0.9900
C7 H7B . 0.9900
C8 H8A . 0.9800
C8 H8B . 0.9800
C8 H8C . 0.9800
C9 C10 . 1.515(12)
C9 H9A . 0.9900
C9 H9B . 0.9900
C10 C11 . 1.511(13)
C10 H10A . 0.9900
C10 H10B . 0.9900
C11 C12 . 1.498(13)
C11 H11A . 0.9900
C11 H11B . 0.9900
C12 H12A . 0.9800
C12 H12B . 0.9800
C12 H12C . 0.9800
C13A C14A . 1.510(18)
C13A H13A . 0.9900
C13A H13B . 0.9900
C14A C15A . 1.492(18)
C14A H14A . 0.9900
C14A H14B . 0.9900
C15A C16A . 1.526(18)
C15A H15A . 0.9900
C15A H15B . 0.9900
C16A H16A . 0.9800
C16A H16B . 0.9800
C16A H16C . 0.9800
C13B C14B . 1.406(18)
C13B H13C . 0.9900
C13B H13D . 0.9900
C14B C15B . 1.512(18)
C14B H14C . 0.9900
C14B H14D . 0.9900
C15B C16B . 1.525(17)
C15B H15C . 0.9900
C15B H15D . 0.9900
C16B H16D . 0.9800
C16B H16E . 0.9800
C16B H16F . 0.9800
C17 C18 . 1.521(15)
C17 H17A . 0.9900
C17 H17B . 0.9900
C18 C19 . 1.513(15)
C18 H18A . 0.9900
C18 H18B . 0.9900
C19 C20 . 1.549(16)
C19 H19A . 0.9900
C19 H19B . 0.9900
C20 H20A . 0.9800
C20 H20B . 0.9800
C20 H20C . 0.9800
C21 C22 . 1.526(13)
C21 H21A . 0.9900
C21 H21B . 0.9900
C22 C23 . 1.508(14)
C22 H22A . 0.9900
C22 H22B . 0.9900
C23 C24 . 1.519(14)
C23 H23A . 0.9900
C23 H23B . 0.9900
C24 H24A . 0.9800
C24 H24B . 0.9800
C24 H24C . 0.9800
C25 C26 . 1.502(17)
C25 H25A . 0.9900
C25 H25B . 0.9900
C26 C27 . 1.500(16)
C26 H26A . 0.9900
C26 H26B . 0.9900
C27 C28 . 1.510(17)
C27 H27A . 0.9900
C27 H27B . 0.9900
C28 H28A . 0.9800
C28 H28B . 0.9800
C28 H28C . 0.9800

loop_
_geom_hbond_atom_site_label_D
_geom_hbond_atom_site_label_H
_geom_hbond_atom_site_label_A
_geom_hbond_site_symmetry_A
_geom_hbond_distance_DH
_geom_hbond_distance_HA
_geom_hbond_distance_DA
_geom_hbond_angle_DHA
C2 H2A O6 . 0.99 2.56 3.421(14) 145.2
C2 H2A O10 . 0.99 2.84 3.590(15) 132.8
C3 H3B O12 . 0.99 2.70 3.611(15) 153.1
C5 H5B O8 . 0.99 2.57 3.522(17) 162.3
C5 H5A O2 . 0.99 2.64 3.483(16) 143.5
C9 H9A O2 . 0.99 2.74 3.561(14) 140.1
C9 H9A O4 . 0.99 2.91 3.598(13) 127.6
C10 H10A O11 . 0.99 3.06 3.561(18) 112.5
C10 H10B O4 . 0.99 3.02 3.539(14) 114.2
C10 H10B O5 . 0.99 2.85 3.222(13) 103.0
C14A H14A O9 . 0.99 3.12 3.34(2) 94.0
C14A H14A O9 . 0.99 3.12 3.34(2) 94.0
C17 H17A O1 . 0.99 2.73 3.386(18) 124.1
C17 H17A O3 . 0.99 2.91 3.903(15) 175.8
C26 H26B O1 . 0.99 2.92 3.471(18) 115.9
C4 H4A O2 6 0.98 2.95 3.847(18) 152.7
C6 H6A O4 6 0.99 2.79 3.491(15) 128.3
C6 H6B O3 6 0.99 2.72 3.505(13) 136.1
C8 H8C O4 6 0.98 2.63 3.509(15) 149.1
C9 H9B O3 6 0.99 2.66 3.646(14) 173.7
C12 H12A O3 6 0.98 2.99 3.778(14) 138.1
C13A H13B O7 2_564 0.99 2.92 3.45(3) 114.3
C13A H13B O7 2_564 0.99 2.92 3.45(3) 114.3
C13B H13C O7 2_564 0.99 2.86 3.79(3) 156.2
C13A H13B O7 3_564 0.99 2.92 3.45(3) 114.3
C13A H13B O7 3_564 0.99 2.92 3.45(3) 114.3
C13A H13B O7 3_564 0.99 2.92 3.45(3) 114.3
C13B H13C O7 3_564 0.99 2.86 3.79(3) 156.2
C18 H18A O8 2_564 0.99 2.87 3.645(18) 135.6
C18 H18B O8 3_564 0.99 2.87 3.645(18) 135.6
C17 H17B O1 4 0.99 2.73 3.386(18) 124.1
C17 H17B O3 4 0.99 2.91 3.903(15) 175.8
C13A H13A O8 4 0.99 3.39 3.73(3) 102.4
C14A H14B O8 4 0.99 2.28 3.25(3) 165.0
C21 H21B O4 4 0.99 2.79 3.72(2) 157.5
C21 H21A O11 4 0.99 2.59 3.467(17) 148.1
C25 H25B O4 4 0.99 2.73 3.66(3) 155.2
C26 H26A O1 4 0.99 2.64 3.471(18) 141.3
C26 H26A O3 4 0.99 3.12 3.953(16) 142.4
C14A H14A O2 4 0.99 2.79 3.76(3) 170.3
C20 H20A O7 1_554 0.98 2.55 3.275(19) 130.9
C28 H28A O12 1_554 0.98 2.98 3.96(3) 176.4
C20 H20A O7 4_554 0.98 2.55 3.275(19) 130.9
C28 H28A O12 4_554 0.98 2.98 3.96(3) 176.4
C22 H22A O11 2_554 0.99 2.87 3.632(16) 134.4
C22 H22B O12 2_554 0.99 2.65 3.413(15) 134.4
C24 H24C O11 2_554 0.98 3.01 3.78(2) 137.0
C22 H22B O12 3_554 0.99 2.65 3.413(15) 134.4
C16B H16D O7 2_564 0.98 3.36 4.00(4) 124.7
C16A H16C O7 2_564 0.98 3.05 3.64(4) 119.9
C16A H16C O8 2_564 0.98 3.05 4.02(4) 172.2

loop_
_geom_torsion_atom_site_label_1
_geom_torsion_atom_site_label_2
_geom_torsion_atom_site_label_3
_geom_torsion_atom_site_label_4
_geom_torsion_site_symmetry_1
_geom_torsion
O4 Re1 O1 Th1 . 65.9(10)
O2 Re1 O1 Th1 . -54.8(11)
O3 Re1 O1 Th1 . -173.5(9)
O9 Th1 O1 Re1 . 114.0(10)
O13 Th1 O1 Re1 . -94.9(10)
O5 Th1 O1 Re1 . 6.0(9)
O5 Th1 O1 Re1 4 -168.0(7)
O10 Th1 O1 Re1 . -40.0(12)
O6 Th1 O1 Re1 . 64.7(11)
O1 Th1 O1 Re1 4 -171.9(8)
C9 P1 O5 Th1 . 166.6(17)
C5 P1 O5 Th1 . -70.9(19)
C1 P1 O5 Th1 . 49(2)
O9 Th1 O5 P1 . 82.0(19)
O13 Th1 O5 P1 . -140.6(18)
O5 Th1 O5 P1 4 -37(2)
O10 Th1 O5 P1 . -67.3(18)
O6 Th1 O5 P1 . 14.1(18)
O1 Th1 O5 P1 4 151.9(16)
O1 Th1 O5 P1 . 148.0(19)
O8 Re2 O6 Th1 . -61.8(4)
O8 Re2 O6 Th1 4 61.8(4)
O7 Re2 O6 Th1 . 180.000(3)
O9 Th1 O6 Re2 . 0.0000(10)
O13 Th1 O6 Re2 . 180.0
O5 Th1 O6 Re2 . 105.7(2)
O5 Th1 O6 Re2 4 -105.7(2)
O10 Th1 O6 Re2 . 180.000(2)
O1 Th1 O6 Re2 4 -49.1(3)
O1 Th1 O6 Re2 . 49.1(3)
C17 P2 O9 Th1 . 0.000(5)
C13A P2 O9 Th1 4 -135.5(11)
C13A P2 O9 Th1 . 135.5(11)
C13B P2 O9 Th1 4 -104.0(10)
C13B P2 O9 Th1 . 104.0(10)
O13 Th1 O9 P2 . 0.000(4)
O5 Th1 O9 P2 . 107.8(2)
O5 Th1 O9 P2 4 -107.8(2)
O10 Th1 O9 P2 . 180.000(2)
O6 Th1 O9 P2 . 180.000(3)
O1 Th1 O9 P2 4 -41.0(2)
O1 Th1 O9 P2 . 41.0(2)
O11 Re3 O10 Th1 4 -59.9(6)
O11 Re3 O10 Th1 . 59.9(6)
O12 Re3 O10 Th1 . 180.0000(10)
O9 Th1 O10 Re3 . 180.0
O13 Th1 O10 Re3 . 0.0000(10)
O5 Th1 O10 Re3 . -100.2(2)
O5 Th1 O10 Re3 4 100.2(2)
O6 Th1 O10 Re3 . 180.000(2)
O1 Th1 O10 Re3 4 54.3(3)
O1 Th1 O10 Re3 . -54.3(3)
C21 P3 O13 Th1 4 118.8(6)
C21 P3 O13 Th1 . -118.8(6)
C25 P3 O13 Th1 . -22.7(9)
C25 P3 O13 Th1 4 22.7(9)
O9 Th1 O13 P3 . 0.000(5)
O5 Th1 O13 P3 . -109.8(2)
O5 Th1 O13 P3 4 109.8(2)
O10 Th1 O13 P3 . 180.000(5)
O6 Th1 O13 P3 . 180.000(4)
O1 Th1 O13 P3 4 40.2(2)
O1 Th1 O13 P3 . -40.2(2)
O5 P1 C1 C2 . -63.5(9)
C9 P1 C1 C2 . 176.9(8)
C5 P1 C1 C2 . 56.8(10)
P1 C1 C2 C3 . 174.5(8)
C1 C2 C3 C4 . 62.3(13)
O5 P1 C5 C6 . 179.0(9)
C9 P1 C5 C6 . -59.9(11)
C1 P1 C5 C6 . 56.2(11)
P1 C5 C6 C7 . -178.5(9)
C5 C6 C7 C8 . -178.9(12)
O5 P1 C9 C10 . -58.1(9)
C5 P1 C9 C10 . -178.6(8)
C1 P1 C9 C10 . 63.6(9)
P1 C9 C10 C11 . 177.9(8)
C9 C10 C11 C12 . 70.2(13)
O9 P2 C13A C14A . -36(3)
C17 P2 C13A C14A . 98(3)
C13A P2 C13A C14A 4 -145(2)
C13B P2 C13A C14A 4 -164(2)
C13B P2 C13A C14A . 75(3)
P2 C13A C14A C15A . -152(3)
C13A C14A C15A C16A . -25(4)
O9 P2 C13B C14B . 4(2)
C17 P2 C13B C14B . 121(2)
C13A P2 C13B C14B 4 -120.0(19)
C13A P2 C13B C14B . -79(3)
C13B P2 C13B C14B 4 -148.2(14)
P2 C13B C14B C15B . 135(2)
C13B C14B C15B C16B . 30(5)
O9 P2 C17 C18 . 180.0000(10)
C13A P2 C17 C18 4 -47.6(11)
C13A P2 C17 C18 . 47.6(11)
C13B P2 C17 C18 4 -58.6(8)
C13B P2 C17 C18 . 58.6(8)
P2 C17 C18 C19 . 180.000(2)
C17 C18 C19 C20 . 180.000(2)
O13 P3 C21 C22 . 170.7(13)
C21 P3 C21 C22 4 -70.3(17)
C25 P3 C21 C22 . 57.8(16)
C25 P3 C21 C22 4 35.5(19)
P3 C21 C22 C23 . -176.1(13)
C21 C22 C23 C24 . 177.4(16)
O13 P3 C25 C26 . 55(2)
C21 P3 C25 C26 4 -79(2)
C21 P3 C25 C26 . 163.2(19)
C25 P3 C25 C26 4 -44(2)
P3 C25 C26 C27 . 152.4(12)
C25 C26 C27 C28 . 149.9(15)
